data_1574041
loop_
_publ_author_name
'Tian, Jiabao'
'Ling, Jiahao'
'Wang, Yanan'
'Zhou, Lei'

_publ_section_title
;
 Blue light-induced diazo cross-coupling: synthesis of allyldiazo
 compounds through reshuffling of functionalities.
;
_journal_issue 13
_journal_name_full 'Chemical science'
_journal_page_first 5701
_journal_page_last 5706
_journal_paper_doi 10.1039/d5sc00277j
_journal_volume 16
_journal_year 2025
_chemical_absolute_configuration ad
_chemical_formula_moiety 'C21 H19 Cl N2 O3'
_chemical_formula_sum 'C21 H19 Cl N2 O3'
_chemical_formula_weight 382.83
_space_group_crystal_system monoclinic
_space_group_IT_number 9
_space_group_name_Hall 'C -2yc'
_space_group_name_H-M_alt 'C 1 c 1'
_atom_sites_solution_hydrogens geom
_atom_sites_solution_primary dual
_audit_creation_date 2023-12-19
_audit_creation_method
;
Olex2 1.5
(compiled 2023.08.24 svn.re1ec1418 for OlexSys, GUI svn.r6817)
;
_audit_update_record
;
2024-07-10 deposited with the CCDC.	2025-02-28 downloaded from the CCDC.
;
_cell_angle_alpha 90
_cell_angle_beta 99.308(11)
_cell_angle_gamma 90
_cell_formula_units_Z 16
_cell_length_a 20.171(5)
_cell_length_b 9.765(4)
_cell_length_c 39.079(11)
_cell_measurement_reflns_used 9698
_cell_measurement_temperature 150.00
_cell_measurement_theta_max 59.150
_cell_measurement_theta_min 3.863
_cell_volume 7596(4)
_computing_cell_refinement 'SAINT V8.38A (Bruker, 2018)'
_computing_data_reduction 'SAINT V8.38A (Bruker, 2018)'
_computing_molecular_graphics 'Olex2 1.5 (Dolomanov et al., 2009)'
_computing_publication_material 'Olex2 1.5 (Dolomanov et al., 2009)'
_computing_structure_refinement 'SHELXL 2014/7 (Sheldrick, 2015)'
_computing_structure_solution 'SHELXT  (Sheldrick, 2015)'
_diffrn_ambient_temperature 150.00
_diffrn_measured_fraction_theta_full 0.999
_diffrn_measured_fraction_theta_max 0.996
_diffrn_measurement_device_type 'Bruker APEX-II CCD'
_diffrn_measurement_method '\f and \w scans'
_diffrn_radiation_type GaK\a
_diffrn_radiation_wavelength 1.34138
_diffrn_reflns_av_R_equivalents 0.0659
_diffrn_reflns_av_unetI/netI 0.0480
_diffrn_reflns_Laue_measured_fraction_full 0.999
_diffrn_reflns_Laue_measured_fraction_max 0.996
_diffrn_reflns_limit_h_max 25
_diffrn_reflns_limit_h_min -25
_diffrn_reflns_limit_k_max 12
_diffrn_reflns_limit_k_min -12
_diffrn_reflns_limit_l_max 50
_diffrn_reflns_limit_l_min -50
_diffrn_reflns_number 106316
_diffrn_reflns_point_group_measured_fraction_full 0.999
_diffrn_reflns_point_group_measured_fraction_max 0.996
_diffrn_reflns_theta_full 53.594
_diffrn_reflns_theta_max 59.619
_diffrn_reflns_theta_min 1.993
_diffrn_source_current 3.57
_diffrn_source_power 0.24947159999999996
_diffrn_source_voltage 69.88
_diffrn_standards_number 0
_exptl_absorpt_coefficient_mu 1.300
_exptl_absorpt_correction_T_max 0.7516
_exptl_absorpt_correction_T_min 0.5904
_exptl_absorpt_correction_type multi-scan
_exptl_absorpt_process_details
;
SADABS-2016/2 (Bruker,2016/2) was used for absorption correction.
wR2(int) was 0.1436 before and 0.0830 after correction.
The Ratio of minimum to maximum transmission is 0.7855.
The \l/2 correction factor is Not present.
;
_exptl_crystal_colour yellow
_exptl_crystal_colour_primary yellow
_exptl_crystal_density_diffrn 1.339
_exptl_crystal_description PLATE
_exptl_crystal_F_000 3200
_exptl_crystal_size_max 0.16
_exptl_crystal_size_mid 0.06
_exptl_crystal_size_min 0.02
_refine_diff_density_max 0.393
_refine_diff_density_min -0.578
_refine_diff_density_rms 0.053
_refine_ls_abs_structure_details
;
 Refined as an inversion twin.
;
_refine_ls_abs_structure_Flack 0.46(2)
_refine_ls_extinction_method none
_refine_ls_goodness_of_fit_ref 1.088
_refine_ls_hydrogen_treatment constr
_refine_ls_matrix_type full
_refine_ls_number_parameters 982
_refine_ls_number_reflns 16782
_refine_ls_number_restraints 2
_refine_ls_restrained_S_all 1.088
_refine_ls_R_factor_all 0.0745
_refine_ls_R_factor_gt 0.0588
_refine_ls_shift/su_max 0.000
_refine_ls_shift/su_mean 0.000
_refine_ls_structure_factor_coef Fsqd
_refine_ls_weighting_details 'w=1/[\s^2^(Fo^2^)+(0.1077P)^2^+2.2691P] where P=(Fo^2^+2Fc^2^)/3'
_refine_ls_weighting_scheme calc
_refine_ls_wR_factor_gt 0.1624
_refine_ls_wR_factor_ref 0.1768
_reflns_Friedel_coverage 0.999
_reflns_Friedel_fraction_full 0.999
_reflns_Friedel_fraction_max 0.996
_reflns_number_gt 13456
_reflns_number_total 16782
_reflns_threshold_expression 'I > 2\s(I)'
_cod_data_source_file d5sc00277j2.cif
_cod_data_source_block b23121001a0316_0m
_cod_depositor_comments 'Adding full bibliography for 1574039--1574041.cif.'
_cod_database_code 1574041
_shelx_shelxl_version_number 2014/7
_shelx_space_group_comment
;
The symmetry employed for this shelxl refinement is uniquely defined
by the following loop, which should always be used as a source of
symmetry information in preference to the above space-group names.
They are only intended as comments.
;
_shelx_estimated_absorpt_t_max 0.974
_shelx_estimated_absorpt_t_min 0.819
_olex2_refinement_description
;
1. Twinned data refinement
 Scales: 0.54(2)
 0.46(2)
2. Fixed Uiso
 At 1.2 times of:
  All C(H) groups, All C(H,H) groups
 At 1.5 times of:
  All C(H,H,H) groups
3.a Secondary CH2 refined with riding coordinates:
 C3(H3A,H3B), C20(H20A,H20B), C24(H24A,H24B), C41(H41A,H41B), C44(H44A,H44B),
 C62(H62A,H62B), C66(H66A,H66B), C83(H83A,H83B)
3.b Aromatic/amide H refined with riding coordinates:
 C6(H6), C9(H9), C10(H10), C12(H12), C13(H13), C15(H15), C16(H16), C18(H18),
 C19(H19), C27(H27), C30(H30), C31(H31), C33(H33), C34(H34), C36(H36), C37(H37),
  C39(H39), C40(H40), C47(H47), C51(H51), C52(H52), C54(H54), C55(H55),
 C57(H57), C58(H58), C60(H60), C61(H61), C69(H69), C72(H72), C73(H73), C75(H75),
  C76(H76), C78(H78), C79(H79), C81(H81), C82(H82)
3.c Idealised Me refined as rotating group:
 C5(H5A,H5B,H5C), C21(H21A,H21B,H21C), C26(H26A,H26B,H26C), C42(H42A,H42B,
 H42C), C46(H46A,H46B,H46C), C63(H63A,H63B,H63C), C68(H68A,H68B,H68C), C84(H84A,
 H84B,H84C)
;
_olex2_submission_special_instructions 'No special instructions were received'

loop_
_space_group_symop_operation_xyz
'x, y, z'
'x, -y, z+1/2'
'x+1/2, y+1/2, z'
'x+1/2, -y+1/2, z+1/2'

loop_
_atom_site_label
_atom_site_type_symbol
_atom_site_fract_x
_atom_site_fract_y
_atom_site_fract_z
_atom_site_U_iso_or_equiv
_atom_site_adp_type
_atom_site_occupancy
_atom_site_site_symmetry_order
_atom_site_calc_flag
_atom_site_refinement_flags_posn
_atom_site_refinement_flags_adp
_atom_site_refinement_flags_occupancy
_atom_site_disorder_assembly
_atom_site_disorder_group
Cl1 Cl 0.27357(8) 0.36467(18) 0.60661(4) 0.0553(4) Uani 1 1 d . . . . .
O1 O 0.5163(2) 0.6976(4) 0.38841(10) 0.0501(10) Uani 1 1 d . . . . .
O2 O 0.3497(3) 0.5426(6) 0.27620(13) 0.0737(16) Uani 1 1 d . . . . .
O3 O 0.3586(2) 0.4096(5) 0.23012(12) 0.0419(10) Uani 1 1 d . . . . .
N1 N 0.3984(3) 0.4580(6) 0.35105(13) 0.0400(11) Uani 1 1 d . . . . .
N2 N 0.3593(3) 0.3744(6) 0.34777(16) 0.0492(13) Uani 1 1 d . . . . .
C1 C 0.4698(3) 0.6163(6) 0.38585(16) 0.0359(12) Uani 1 1 d . . . . .
C2 C 0.4471(3) 0.5497(6) 0.35340(16) 0.0378(12) Uani 1 1 d . . . . .
C3 C 0.4762(4) 0.5877(7) 0.32144(18) 0.0494(16) Uani 1 1 d . . . . .
H3A H 0.5180 0.6408 0.3284 0.059 Uiso 1 1 calc R U . . .
H3B H 0.4439 0.6469 0.3064 0.059 Uiso 1 1 calc R U . . .
C4 C 0.4916(3) 0.4630(6) 0.30101(16) 0.0399(13) Uani 1 1 d . . . . .
C5 C 0.5590(3) 0.3996(8) 0.3133(2) 0.0500(16) Uani 1 1 d . . . . .
H5A H 0.5637 0.3160 0.3000 0.075 Uiso 1 1 calc R U . . .
H5B H 0.5630 0.3770 0.3380 0.075 Uiso 1 1 calc R U . . .
H5C H 0.5945 0.4645 0.3099 0.075 Uiso 1 1 calc R U . . .
C6 C 0.4502(3) 0.4115(6) 0.27508(15) 0.0356(12) Uani 1 1 d . . . . .
H6 H 0.4655 0.3336 0.2640 0.043 Uiso 1 1 calc R U . . .
C7 C 0.3811(3) 0.4624(7) 0.26098(16) 0.0428(14) Uani 1 1 d . . . . .
C8 C 0.4394(3) 0.5792(5) 0.41768(15) 0.0311(11) Uani 1 1 d . . . . .
C9 C 0.4811(2) 0.5621(4) 0.44840(12) 0.0372(9) Uani 1 1 d . . . . .
H9 H 0.5282 0.5714 0.4494 0.045 Uiso 1 1 calc R U . . .
C10 C 0.4553(2) 0.5311(4) 0.47817(11) 0.0360(9) Uani 1 1 d . . . . .
H10 H 0.4855 0.5177 0.4992 0.043 Uiso 1 1 calc R U . . .
C11 C 0.3867(3) 0.5188(5) 0.47842(14) 0.0297(11) Uani 1 1 d . . . . .
C12 C 0.3441(2) 0.5449(4) 0.44672(11) 0.0370(9) Uani 1 1 d . . . . .
H12 H 0.2968 0.5426 0.4459 0.044 Uiso 1 1 calc R U . . .
C13 C 0.3698(2) 0.5737(5) 0.41679(12) 0.0391(10) Uani 1 1 d . . . . .
H13 H 0.3402 0.5896 0.3957 0.047 Uiso 1 1 calc R U . . .
C14 C 0.3587(3) 0.4819(5) 0.51028(13) 0.0304(11) Uani 1 1 d . . . . .
C15 C 0.3998(2) 0.4624(5) 0.54171(12) 0.0401(10) Uani 1 1 d . . . . .
H15 H 0.4469 0.4745 0.5431 0.048 Uiso 1 1 calc R U . . .
C16 C 0.3745(3) 0.4257(5) 0.57126(13) 0.0448(11) Uani 1 1 d . . . . .
H16 H 0.4042 0.4122 0.5925 0.054 Uiso 1 1 calc R U . . .
C17 C 0.3067(3) 0.4088(6) 0.56988(15) 0.0399(12) Uani 1 1 d . . . . .
C18 C 0.2636(2) 0.4288(5) 0.53889(12) 0.0412(10) Uani 1 1 d . . . . .
H18 H 0.2166 0.4177 0.5378 0.049 Uiso 1 1 calc R U . . .
C19 C 0.2897(2) 0.4652(5) 0.50940(12) 0.0384(10) Uani 1 1 d . . . . .
H19 H 0.2600 0.4790 0.4882 0.046 Uiso 1 1 calc R U . . .
C20 C 0.2927(3) 0.4573(8) 0.21394(18) 0.0511(16) Uani 1 1 d . . . . .
H20A H 0.2934 0.5575 0.2102 0.061 Uiso 1 1 calc R U . . .
H20B H 0.2588 0.4366 0.2289 0.061 Uiso 1 1 calc R U . . .
C21 C 0.2758(4) 0.3851(8) 0.1804(2) 0.0548(17) Uani 1 1 d . . . . .
H21A H 0.3093 0.4075 0.1656 0.082 Uiso 1 1 calc R U . . .
H21B H 0.2313 0.4140 0.1688 0.082 Uiso 1 1 calc R U . . .
H21C H 0.2758 0.2861 0.1844 0.082 Uiso 1 1 calc R U . . .
Cl2 Cl 0.29527(8) -0.14291(19) 0.61374(4) 0.0563(4) Uani 1 1 d . . . . .
O4 O 0.4888(2) 0.2364(4) 0.38509(10) 0.0487(9) Uani 1 1 d . . . . .
O5 O 0.3425(3) 0.0186(8) 0.27695(14) 0.0829(19) Uani 1 1 d . . . . .
O6 O 0.3602(2) -0.0936(5) 0.22915(13) 0.0435(10) Uani 1 1 d . . . . .
N3 N 0.4003(3) -0.0554(6) 0.35457(13) 0.0401(11) Uani 1 1 d . . . . .
N4 N 0.3647(3) -0.1453(6) 0.35290(16) 0.0481(13) Uani 1 1 d . . . . .
C22 C 0.4587(3) 0.1300(6) 0.38595(16) 0.0352(12) Uani 1 1 d . . . . .
C23 C 0.4444(3) 0.0452(6) 0.35528(16) 0.0375(12) Uani 1 1 d . . . . .
C24 C 0.4678(4) 0.0860(7) 0.32222(19) 0.0563(18) Uani 1 1 d . . . . .
H24A H 0.5068 0.1482 0.3278 0.068 Uiso 1 1 calc R U . . .
H24B H 0.4314 0.1375 0.3077 0.068 Uiso 1 1 calc R U . . .
C25 C 0.4877(3) -0.0332(7) 0.30157(18) 0.0446(15) Uani 1 1 d . . . . .
C26 C 0.5571(3) -0.0875(9) 0.3141(2) 0.0580(19) Uani 1 1 d . . . . .
H26A H 0.5668 -0.1623 0.2989 0.087 Uiso 1 1 calc R U . . .
H26B H 0.5597 -0.1216 0.3378 0.087 Uiso 1 1 calc R U . . .
H26C H 0.5899 -0.0139 0.3136 0.087 Uiso 1 1 calc R U . . .
C27 C 0.4495(3) -0.0879(6) 0.27535(16) 0.0364(13) Uani 1 1 d . . . . .
H27 H 0.4683 -0.1611 0.2641 0.044 Uiso 1 1 calc R U . . .
C28 C 0.3781(3) -0.0477(7) 0.26079(17) 0.0442(14) Uani 1 1 d . . . . .
C29 C 0.4352(3) 0.0839(6) 0.41885(15) 0.0322(11) Uani 1 1 d . . . . .
C30 C 0.4074(2) 0.1835(5) 0.43823(12) 0.0403(10) Uani 1 1 d . . . . .
H30 H 0.4029 0.2752 0.4301 0.048 Uiso 1 1 calc R U . . .
C31 C 0.3865(2) 0.1489(4) 0.46927(12) 0.0381(9) Uani 1 1 d . . . . .
H31 H 0.3670 0.2167 0.4820 0.046 Uiso 1 1 calc R U . . .
C32 C 0.3940(3) 0.0148(5) 0.48194(14) 0.0300(11) Uani 1 1 d . . . . .
C33 C 0.4225(2) -0.0812(4) 0.46281(12) 0.0369(9) Uani 1 1 d . . . . .
H33 H 0.4285 -0.1725 0.4712 0.044 Uiso 1 1 calc R U . . .
C34 C 0.4425(2) -0.0466(4) 0.43151(12) 0.0376(9) Uani 1 1 d . . . . .
H34 H 0.4616 -0.1147 0.4187 0.045 Uiso 1 1 calc R U . . .
C35 C 0.3709(3) -0.0225(5) 0.51525(14) 0.0319(11) Uani 1 1 d . . . . .
C36 C 0.3272(3) 0.0613(5) 0.53006(13) 0.0439(11) Uani 1 1 d . . . . .
H36 H 0.3125 0.1450 0.5190 0.053 Uiso 1 1 calc R U . . .
C37 C 0.3047(3) 0.0252(5) 0.56057(13) 0.0466(11) Uani 1 1 d . . . . .
H37 H 0.2753 0.0840 0.5704 0.056 Uiso 1 1 calc R U . . .
C38 C 0.3254(3) -0.0965(6) 0.57643(15) 0.0399(13) Uani 1 1 d . . . . .
C39 C 0.3699(3) -0.1794(5) 0.56301(12) 0.0453(11) Uani 1 1 d . . . . .
H39 H 0.3851 -0.2621 0.5745 0.054 Uiso 1 1 calc R U . . .
C40 C 0.3927(2) -0.1420(5) 0.53260(12) 0.0392(10) Uani 1 1 d . . . . .
H40 H 0.4238 -0.1994 0.5236 0.047 Uiso 1 1 calc R U . . .
C41 C 0.2933(3) -0.0535(8) 0.21200(19) 0.0547(17) Uani 1 1 d . . . . .
H41A H 0.2914 0.0466 0.2080 0.066 Uiso 1 1 calc R U . . .
H41B H 0.2593 -0.0779 0.2266 0.066 Uiso 1 1 calc R U . . .
C42 C 0.2796(4) -0.1271(8) 0.1787(2) 0.0587(18) Uani 1 1 d . . . . .
H42A H 0.3130 -0.1009 0.1642 0.088 Uiso 1 1 calc R U . . .
H42B H 0.2345 -0.1032 0.1667 0.088 Uiso 1 1 calc R U . . .
H42C H 0.2820 -0.2260 0.1829 0.088 Uiso 1 1 calc R U . . .
Cl3 Cl 0.72762(8) 0.38346(19) 0.39188(4) 0.0585(4) Uani 1 1 d . . . . .
O7 O 0.4918(2) 0.0523(4) 0.61291(11) 0.0548(11) Uani 1 1 d . . . . .
O8 O 0.6639(3) 0.2253(8) 0.72715(15) 0.090(2) Uani 1 1 d . . . . .
O9 O 0.6486(2) 0.3460(5) 0.77273(11) 0.0433(10) Uani 1 1 d . . . . .
N5 N 0.6084(3) 0.2990(5) 0.64838(13) 0.0389(11) Uani 1 1 d . . . . .
N6 N 0.6460(3) 0.3839(6) 0.65132(17) 0.0528(14) Uani 1 1 d . . . . .
C43 C 0.5645(3) 0.1990(6) 0.64721(16) 0.0394(13) Uani 1 1 d . . . . .
C44 C 0.5414(4) 0.1612(6) 0.68073(16) 0.0469(15) Uani 1 1 d . . . . .
H44A H 0.5029 0.0973 0.6758 0.056 Uiso 1 1 calc R U . . .
H44B H 0.5782 0.1130 0.6958 0.056 Uiso 1 1 calc R U . . .
C45 C 0.5207(3) 0.2836(7) 0.69962(15) 0.0405(14) Uani 1 1 d . . . . .
C46 C 0.4527(3) 0.3357(7) 0.68736(18) 0.0501(16) Uani 1 1 d . . . . .
H46A H 0.4465 0.4228 0.6989 0.075 Uiso 1 1 calc R U . . .
H46B H 0.4196 0.2691 0.6928 0.075 Uiso 1 1 calc R U . . .
H46C H 0.4468 0.3499 0.6622 0.075 Uiso 1 1 calc R U . . .
C47 C 0.5618(3) 0.3413(7) 0.72730(16) 0.0426(15) Uani 1 1 d . . . . .
H47 H 0.5448 0.4172 0.7384 0.051 Uiso 1 1 calc R U . . .
C48 C 0.6283(4) 0.2956(8) 0.74066(18) 0.0523(17) Uani 1 1 d . . . . .
C49 C 0.5385(3) 0.1366(6) 0.61442(18) 0.0403(13) Uani 1 1 d . . . . .
C50 C 0.5675(3) 0.1675(6) 0.58293(15) 0.0331(12) Uani 1 1 d . . . . .
C51 C 0.5241(2) 0.1882(4) 0.55176(12) 0.0368(9) Uani 1 1 d . . . . .
H51 H 0.4770 0.1816 0.5512 0.044 Uiso 1 1 calc R U . . .
C52 C 0.5489(2) 0.2183(4) 0.52168(12) 0.0349(9) Uani 1 1 d . . . . .
H52 H 0.5183 0.2330 0.5008 0.042 Uiso 1 1 calc R U . . .
C53 C 0.6180(3) 0.2276(5) 0.52112(14) 0.0301(11) Uani 1 1 d . . . . .
C54 C 0.6609(2) 0.2043(5) 0.55241(11) 0.0372(9) Uani 1 1 d . . . . .
H54 H 0.7082 0.2085 0.5530 0.045 Uiso 1 1 calc R U . . .
C55 C 0.6359(2) 0.1753(4) 0.58254(11) 0.0375(9) Uani 1 1 d . . . . .
H55 H 0.6663 0.1605 0.6034 0.045 Uiso 1 1 calc R U . . .
C56 C 0.6446(3) 0.2649(5) 0.48900(14) 0.0316(11) Uani 1 1 d . . . . .
C57 C 0.6027(2) 0.2856(5) 0.45762(12) 0.0405(10) Uani 1 1 d . . . . .
H57 H 0.5556 0.2743 0.4565 0.049 Uiso 1 1 calc R U . . .
C58 C 0.6274(3) 0.3222(5) 0.42779(13) 0.0445(11) Uani 1 1 d . . . . .
H58 H 0.5977 0.3367 0.4067 0.053 Uiso 1 1 calc R U . . .
C59 C 0.6955(3) 0.3373(6) 0.42917(14) 0.0382(12) Uani 1 1 d . . . . .
C60 C 0.7391(2) 0.3199(5) 0.45982(12) 0.0415(10) Uani 1 1 d . . . . .
H60 H 0.7861 0.3316 0.4606 0.050 Uiso 1 1 calc R U . . .
C61 C 0.7136(2) 0.2852(5) 0.48941(12) 0.0382(10) Uani 1 1 d . . . . .
H61 H 0.7436 0.2748 0.5106 0.046 Uiso 1 1 calc R U . . .
C62 C 0.7145(3) 0.3041(7) 0.78972(18) 0.0492(15) Uani 1 1 d . . . . .
H62A H 0.7486 0.3247 0.7748 0.059 Uiso 1 1 calc R U . . .
H62B H 0.7152 0.2044 0.7944 0.059 Uiso 1 1 calc R U . . .
C63 C 0.7296(4) 0.3830(7) 0.8234(2) 0.0531(16) Uani 1 1 d . . . . .
H63A H 0.7336 0.4807 0.8184 0.080 Uiso 1 1 calc R U . . .
H63B H 0.7719 0.3501 0.8368 0.080 Uiso 1 1 calc R U . . .
H63C H 0.6931 0.3692 0.8368 0.080 Uiso 1 1 calc R U . . .
Cl4 Cl 0.70754(8) 0.89814(18) 0.38397(4) 0.0540(4) Uani 1 1 d . . . . .
O10 O 0.5150(2) 0.5086(4) 0.61193(10) 0.0462(9) Uani 1 1 d . . . . .
O11 O 0.6533(3) 0.7114(8) 0.72040(16) 0.088(2) Uani 1 1 d . . . . .
O12 O 0.6443(2) 0.8366(5) 0.76675(11) 0.0406(9) Uani 1 1 d . . . . .
N7 N 0.5990(2) 0.8029(5) 0.64397(13) 0.0352(10) Uani 1 1 d . . . . .
N8 N 0.6359(3) 0.8904(6) 0.64695(17) 0.0487(13) Uani 1 1 d . . . . .
C64 C 0.5449(3) 0.6191(6) 0.61085(17) 0.0379(13) Uani 1 1 d . . . . .
C65 C 0.5568(3) 0.6996(6) 0.64215(16) 0.0383(13) Uani 1 1 d . . . . .
C66 C 0.5308(4) 0.6626(6) 0.67502(16) 0.0474(15) Uani 1 1 d . . . . .
H66A H 0.4907 0.6036 0.6690 0.057 Uiso 1 1 calc R U . . .
H66B H 0.5655 0.6083 0.6900 0.057 Uiso 1 1 calc R U . . .
C67 C 0.5124(3) 0.7827(7) 0.69529(15) 0.0374(13) Uani 1 1 d . . . . .
C68 C 0.4442(3) 0.8399(8) 0.68388(18) 0.0478(15) Uani 1 1 d . . . . .
H68A H 0.4387 0.8632 0.6592 0.072 Uiso 1 1 calc R U . . .
H68B H 0.4384 0.9225 0.6973 0.072 Uiso 1 1 calc R U . . .
H68C H 0.4104 0.7717 0.6876 0.072 Uiso 1 1 calc R U . . .
C69 C 0.5538(3) 0.8355(7) 0.72289(16) 0.0414(14) Uani 1 1 d . . . . .
H69 H 0.5379 0.9097 0.7350 0.050 Uiso 1 1 calc R U . . .
C70 C 0.6206(3) 0.7854(7) 0.73488(15) 0.0448(14) Uani 1 1 d . . . . .
C71 C 0.5696(3) 0.6608(6) 0.57909(15) 0.0328(11) Uani 1 1 d . . . . .
C72 C 0.5973(2) 0.5656(4) 0.55930(12) 0.0390(10) Uani 1 1 d . . . . .
H72 H 0.6023 0.4735 0.5671 0.047 Uiso 1 1 calc R U . . .
C73 C 0.6179(2) 0.6012(4) 0.52859(12) 0.0382(9) Uani 1 1 d . . . . .
H73 H 0.6373 0.5333 0.5159 0.046 Uiso 1 1 calc R U . . .
C74 C 0.6111(3) 0.7328(6) 0.51585(15) 0.0333(12) Uani 1 1 d . . . . .
C75 C 0.5819(2) 0.8311(4) 0.53539(12) 0.0355(9) Uani 1 1 d . . . . .
H75 H 0.5760 0.9225 0.5272 0.043 Uiso 1 1 calc R U . . .
C76 C 0.5617(2) 0.7950(4) 0.56647(12) 0.0360(9) Uani 1 1 d . . . . .
H76 H 0.5424 0.8623 0.5794 0.043 Uiso 1 1 calc R U . . .
C77 C 0.6334(3) 0.7718(6) 0.48267(15) 0.0342(12) Uani 1 1 d . . . . .
C78 C 0.6773(2) 0.6899(5) 0.46775(13) 0.0422(10) Uani 1 1 d . . . . .
H78 H 0.6924 0.6062 0.4787 0.051 Uiso 1 1 calc R U . . .
C79 C 0.6995(3) 0.7264(5) 0.43743(13) 0.0460(11) Uani 1 1 d . . . . .
H79 H 0.7291 0.6683 0.4276 0.055 Uiso 1 1 calc R U . . .
C80 C 0.6783(3) 0.8474(6) 0.42177(15) 0.0419(13) Uani 1 1 d . . . . .
C81 C 0.6341(3) 0.9324(5) 0.43492(13) 0.0442(11) Uani 1 1 d . . . . .
H81 H 0.6190 1.0151 0.4234 0.053 Uiso 1 1 calc R U . . .
C82 C 0.6118(2) 0.8939(5) 0.46551(12) 0.0392(10) Uani 1 1 d . . . . .
H82 H 0.5814 0.9516 0.4749 0.047 Uiso 1 1 calc R U . . .
C83 C 0.7112(3) 0.7941(7) 0.78211(17) 0.0445(14) Uani 1 1 d . . . . .
H83A H 0.7442 0.8213 0.7671 0.053 Uiso 1 1 calc R U . . .
H83B H 0.7131 0.6933 0.7850 0.053 Uiso 1 1 calc R U . . .
C84 C 0.7270(4) 0.8635(8) 0.8168(2) 0.0574(18) Uani 1 1 d . . . . .
H84A H 0.7288 0.9628 0.8134 0.086 Uiso 1 1 calc R U . . .
H84B H 0.7705 0.8311 0.8289 0.086 Uiso 1 1 calc R U . . .
H84C H 0.6919 0.8419 0.8306 0.086 Uiso 1 1 calc R U . . .

loop_
_atom_site_aniso_label
_atom_site_aniso_U_11
_atom_site_aniso_U_22
_atom_site_aniso_U_33
_atom_site_aniso_U_23
_atom_site_aniso_U_13
_atom_site_aniso_U_12
Cl1 0.0633(10) 0.0648(9) 0.0429(9) -0.0014(6) 0.0239(7) -0.0082(7)
O1 0.059(2) 0.047(2) 0.048(2) -0.0088(17) 0.0201(18) -0.0191(18)
O2 0.074(3) 0.100(4) 0.046(2) -0.017(2) 0.007(2) 0.044(3)
O3 0.040(2) 0.047(2) 0.039(2) -0.0002(17) 0.0074(16) 0.0045(18)
N1 0.049(3) 0.040(3) 0.031(2) -0.0019(18) 0.0050(19) 0.001(2)
N2 0.048(3) 0.052(3) 0.047(3) -0.010(2) 0.005(2) -0.010(2)
C1 0.043(3) 0.032(2) 0.035(3) -0.0045(19) 0.014(2) -0.005(2)
C2 0.052(3) 0.028(3) 0.035(3) -0.004(2) 0.012(2) -0.002(2)
C3 0.068(4) 0.040(3) 0.043(3) 0.003(2) 0.018(3) -0.007(3)
C4 0.052(3) 0.032(3) 0.039(3) 0.005(2) 0.019(2) -0.003(2)
C5 0.040(3) 0.058(4) 0.052(4) 0.009(3) 0.008(3) -0.008(3)
C6 0.039(3) 0.037(3) 0.033(3) 0.005(2) 0.013(2) 0.006(2)
C7 0.045(3) 0.048(3) 0.038(3) 0.005(2) 0.014(2) 0.014(3)
C8 0.038(3) 0.021(2) 0.036(3) -0.005(2) 0.012(2) -0.002(2)
C9 0.036(2) 0.034(2) 0.043(2) -0.0042(18) 0.0085(18) -0.0027(17)
C10 0.036(2) 0.037(2) 0.034(2) -0.0020(17) 0.0028(17) 0.0002(18)
C11 0.039(3) 0.018(2) 0.032(2) -0.0036(18) 0.006(2) -0.0022(19)
C12 0.034(2) 0.039(2) 0.038(2) -0.0013(18) 0.0048(17) 0.0028(18)
C13 0.038(2) 0.041(2) 0.037(2) -0.0012(18) 0.0042(18) 0.0041(19)
C14 0.038(2) 0.024(2) 0.031(2) -0.0056(17) 0.0092(19) -0.0012(19)
C15 0.034(2) 0.046(3) 0.039(2) -0.0008(19) 0.0018(18) 0.0007(19)
C16 0.043(3) 0.053(3) 0.037(2) 0.000(2) 0.003(2) -0.003(2)
C17 0.046(3) 0.037(3) 0.040(3) -0.005(2) 0.015(2) -0.005(2)
C18 0.038(2) 0.045(2) 0.043(2) -0.004(2) 0.012(2) -0.0039(19)
C19 0.035(2) 0.044(3) 0.036(2) -0.0039(18) 0.0056(18) 0.0001(18)
C20 0.043(3) 0.058(4) 0.052(3) 0.009(3) 0.008(3) 0.010(3)
C21 0.059(4) 0.057(4) 0.045(3) 0.007(3) -0.002(3) 0.009(3)
Cl2 0.0644(10) 0.0698(9) 0.0378(8) -0.0048(6) 0.0169(7) -0.0135(7)
O4 0.057(2) 0.0404(19) 0.048(2) 0.0003(16) 0.0068(18) -0.0196(17)
O5 0.071(3) 0.130(5) 0.050(3) -0.012(3) 0.018(2) 0.050(3)
O6 0.042(2) 0.045(2) 0.045(2) 0.0027(17) 0.0101(17) 0.0042(18)
N3 0.045(3) 0.041(3) 0.034(2) -0.0011(18) 0.0039(19) -0.007(2)
N4 0.053(3) 0.045(3) 0.047(3) -0.005(2) 0.009(2) -0.012(2)
C22 0.039(3) 0.029(3) 0.037(3) 0.002(2) 0.006(2) -0.003(2)
C23 0.049(3) 0.027(3) 0.037(3) -0.002(2) 0.009(2) -0.005(2)
C24 0.082(5) 0.043(4) 0.047(3) 0.003(3) 0.024(3) -0.011(3)
C25 0.056(4) 0.035(3) 0.047(3) 0.007(2) 0.023(3) -0.007(3)
C26 0.038(3) 0.078(5) 0.058(4) 0.010(3) 0.008(3) -0.013(3)
C27 0.038(3) 0.038(3) 0.036(3) 0.007(2) 0.015(2) 0.007(2)
C28 0.045(3) 0.048(3) 0.044(3) 0.004(2) 0.018(3) 0.010(3)
C29 0.035(3) 0.027(3) 0.035(3) -0.004(2) 0.007(2) -0.004(2)
C30 0.046(3) 0.028(2) 0.047(3) -0.0006(18) 0.007(2) -0.0022(18)
C31 0.045(2) 0.027(2) 0.043(2) -0.0023(17) 0.0079(19) 0.0057(18)
C32 0.034(2) 0.021(2) 0.035(2) -0.0009(19) 0.0036(19) -0.0007(19)
C33 0.042(2) 0.027(2) 0.043(2) 0.0002(17) 0.0104(19) 0.0034(17)
C34 0.042(2) 0.031(2) 0.040(2) -0.0039(17) 0.0081(19) 0.0042(18)
C35 0.034(2) 0.029(2) 0.033(2) -0.0054(19) 0.0071(19) -0.0026(19)
C36 0.048(3) 0.038(2) 0.047(3) -0.004(2) 0.012(2) 0.007(2)
C37 0.045(3) 0.050(3) 0.046(3) -0.007(2) 0.012(2) 0.004(2)
C38 0.040(3) 0.046(3) 0.034(3) -0.005(2) 0.007(2) -0.006(2)
C39 0.053(3) 0.044(3) 0.038(2) 0.003(2) 0.005(2) 0.004(2)
C40 0.040(2) 0.037(2) 0.041(2) -0.0021(19) 0.007(2) 0.0046(18)
C41 0.043(3) 0.064(4) 0.060(4) 0.013(3) 0.014(3) 0.009(3)
C42 0.061(4) 0.056(4) 0.055(4) 0.016(3) -0.005(3) 0.002(3)
Cl3 0.0700(11) 0.0677(9) 0.0439(9) -0.0034(6) 0.0273(8) -0.0112(7)
O7 0.065(3) 0.053(2) 0.049(2) -0.0060(18) 0.0187(19) -0.024(2)
O8 0.085(4) 0.127(5) 0.057(3) -0.036(3) 0.007(3) 0.047(4)
O9 0.047(2) 0.045(2) 0.040(2) -0.0036(17) 0.0130(17) -0.0008(18)
N5 0.053(3) 0.033(2) 0.033(2) -0.0053(18) 0.014(2) 0.000(2)
N6 0.065(3) 0.047(3) 0.048(3) -0.011(2) 0.015(3) -0.018(3)
C43 0.052(3) 0.029(3) 0.039(3) 0.003(2) 0.015(2) -0.004(2)
C44 0.080(4) 0.030(3) 0.033(3) -0.001(2) 0.016(3) -0.010(3)
C45 0.051(3) 0.041(3) 0.033(3) 0.002(2) 0.018(2) -0.010(3)
C46 0.059(4) 0.052(4) 0.042(3) 0.001(3) 0.017(3) -0.007(3)
C47 0.054(3) 0.045(3) 0.032(3) -0.008(2) 0.017(2) -0.009(3)
C48 0.062(4) 0.055(4) 0.043(3) -0.008(3) 0.020(3) 0.001(3)
C49 0.047(3) 0.028(3) 0.047(3) -0.001(2) 0.010(2) 0.002(2)
C50 0.037(3) 0.028(3) 0.034(3) 0.000(2) 0.003(2) -0.002(2)
C51 0.035(2) 0.034(2) 0.042(2) -0.0030(17) 0.0057(18) -0.0023(17)
C52 0.030(2) 0.035(2) 0.040(2) -0.0041(17) 0.0036(17) -0.0013(16)
C53 0.032(2) 0.025(2) 0.034(2) -0.0033(19) 0.0063(19) 0.0022(19)
C54 0.036(2) 0.039(2) 0.036(2) -0.0032(18) 0.0056(18) 0.0012(18)
C55 0.041(2) 0.036(2) 0.034(2) -0.0003(17) 0.0034(18) 0.0004(18)
C56 0.036(2) 0.020(2) 0.039(3) -0.0039(18) 0.008(2) 0.0025(18)
C57 0.036(2) 0.049(3) 0.037(2) -0.0029(19) 0.0042(19) -0.002(2)
C58 0.043(3) 0.053(3) 0.037(2) 0.000(2) 0.005(2) -0.002(2)
C59 0.052(3) 0.033(3) 0.032(3) -0.0012(19) 0.015(2) 0.001(2)
C60 0.038(2) 0.043(2) 0.044(2) -0.005(2) 0.010(2) -0.0036(19)
C61 0.037(2) 0.040(2) 0.036(2) -0.0034(18) 0.0024(18) -0.0034(18)
C62 0.047(3) 0.041(3) 0.059(4) -0.001(3) 0.006(3) 0.000(3)
C63 0.056(4) 0.047(3) 0.056(4) 0.002(3) 0.006(3) -0.001(3)
Cl4 0.0608(9) 0.0677(9) 0.0364(8) -0.0029(6) 0.0164(6) -0.0079(7)
O10 0.056(2) 0.0392(19) 0.0437(18) -0.0027(15) 0.0088(17) -0.0156(17)
O11 0.068(3) 0.127(5) 0.067(3) -0.026(3) 0.003(3) 0.047(3)
O12 0.040(2) 0.044(2) 0.038(2) 0.0012(17) 0.0075(16) 0.0019(18)
N7 0.040(2) 0.030(2) 0.037(2) -0.0046(17) 0.0091(18) -0.0004(19)
N8 0.054(3) 0.041(3) 0.053(3) -0.011(2) 0.016(2) -0.017(2)
C64 0.039(3) 0.034(3) 0.039(3) 0.002(2) 0.002(2) 0.002(2)
C65 0.046(3) 0.030(3) 0.040(3) 0.003(2) 0.013(2) -0.008(2)
C66 0.076(4) 0.031(3) 0.039(3) -0.001(2) 0.019(3) -0.011(3)
C67 0.045(3) 0.040(3) 0.030(2) 0.004(2) 0.014(2) -0.010(2)
C68 0.044(3) 0.056(4) 0.045(3) -0.002(3) 0.013(3) -0.009(3)
C69 0.048(3) 0.044(3) 0.036(3) 0.000(3) 0.017(3) -0.005(3)
C70 0.050(3) 0.054(4) 0.031(3) -0.002(2) 0.009(2) -0.001(3)
C71 0.033(2) 0.031(3) 0.034(3) -0.002(2) 0.002(2) -0.002(2)
C72 0.048(3) 0.027(2) 0.041(2) -0.0024(17) 0.0062(19) -0.0018(18)
C73 0.043(2) 0.031(2) 0.041(2) -0.0077(17) 0.0090(18) 0.0016(18)
C74 0.029(2) 0.034(3) 0.037(3) -0.006(2) 0.005(2) -0.002(2)
C75 0.038(2) 0.030(2) 0.039(2) -0.0004(17) 0.0088(18) 0.0035(17)
C76 0.039(2) 0.031(2) 0.039(2) -0.0048(17) 0.0093(18) 0.0018(17)
C77 0.032(2) 0.030(2) 0.041(3) -0.008(2) 0.005(2) -0.0025(19)
C78 0.045(3) 0.037(2) 0.047(3) -0.0016(19) 0.013(2) 0.0047(19)
C79 0.047(3) 0.047(3) 0.046(3) -0.010(2) 0.013(2) 0.001(2)
C80 0.046(3) 0.045(3) 0.035(3) -0.009(2) 0.008(2) -0.009(2)
C81 0.047(3) 0.043(3) 0.043(3) 0.002(2) 0.008(2) 0.001(2)
C82 0.041(2) 0.038(2) 0.039(2) -0.0023(18) 0.010(2) 0.0019(19)
C83 0.040(3) 0.042(3) 0.049(3) 0.008(2) 0.002(2) 0.000(2)
C84 0.052(3) 0.067(4) 0.050(4) 0.005(3) -0.002(3) 0.005(3)

loop_
_atom_type_symbol
_atom_type_description
_atom_type_scat_dispersion_real
_atom_type_scat_dispersion_imag
_atom_type_scat_source
C C 0.0137 0.0067 'International Tables Vol C Tables 4.2.6.8 and 6.1.1.4'
H H 0.0000 0.0000 'International Tables Vol C Tables 4.2.6.8 and 6.1.1.4'
Cl Cl 0.3281 0.5435 'International Tables Vol C Tables 4.2.6.8 and 6.1.1.4'
N N 0.0241 0.0134 'International Tables Vol C Tables 4.2.6.8 and 6.1.1.4'
O O 0.0389 0.0241 'International Tables Vol C Tables 4.2.6.8 and 6.1.1.4'

loop_
_geom_angle_atom_site_label_1
_geom_angle_atom_site_label_2
_geom_angle_atom_site_label_3
_geom_angle
_geom_angle_site_symmetry_1
_geom_angle_site_symmetry_3
_geom_angle_publ_flag
C7 O3 C20 115.3(5) . . ?
N2 N1 C2 175.4(6) . . ?
O1 C1 C2 119.9(6) . . ?
O1 C1 C8 119.7(5) . . ?
C2 C1 C8 120.3(5) . . ?
N1 C2 C1 119.8(5) . . ?
N1 C2 C3 119.5(5) . . ?
C1 C2 C3 120.6(5) . . ?
C2 C3 H3A 109.2 . . ?
C2 C3 H3B 109.2 . . ?
C2 C3 C4 112.3(5) . . ?
H3A C3 H3B 107.9 . . ?
C4 C3 H3A 109.2 . . ?
C4 C3 H3B 109.2 . . ?
C5 C4 C3 114.5(6) . . ?
C6 C4 C3 124.0(6) . . ?
C6 C4 C5 121.5(6) . . ?
C4 C5 H5A 109.5 . . ?
C4 C5 H5B 109.5 . . ?
C4 C5 H5C 109.5 . . ?
H5A C5 H5B 109.5 . . ?
H5A C5 H5C 109.5 . . ?
H5B C5 H5C 109.5 . . ?
C4 C6 H6 116.7 . . ?
C4 C6 C7 126.7(6) . . ?
C7 C6 H6 116.7 . . ?
O2 C7 O3 124.4(6) . . ?
O2 C7 C6 124.0(6) . . ?
O3 C7 C6 111.6(5) . . ?
C9 C8 C1 118.7(5) . . ?
C9 C8 C13 119.4(5) . . ?
C13 C8 C1 121.7(5) . . ?
C8 C9 H9 119.8 . . ?
C8 C9 C10 120.5(4) . . ?
C10 C9 H9 119.8 . . ?
C9 C10 H10 118.8 . . ?
C9 C10 C11 122.4(4) . . ?
C11 C10 H10 118.8 . . ?
C10 C11 C12 116.3(5) . . ?
C10 C11 C14 122.6(5) . . ?
C12 C11 C14 121.1(5) . . ?
C11 C12 H12 119.3 . . ?
C13 C12 C11 121.4(4) . . ?
C13 C12 H12 119.3 . . ?
C8 C13 H13 120.1 . . ?
C12 C13 C8 119.9(4) . . ?
C12 C13 H13 120.1 . . ?
C15 C14 C11 121.5(5) . . ?
C15 C14 C19 117.4(5) . . ?
C19 C14 C11 121.2(4) . . ?
C14 C15 H15 119.0 . . ?
C14 C15 C16 122.0(5) . . ?
C16 C15 H15 119.0 . . ?
C15 C16 H16 120.0 . . ?
C17 C16 C15 119.9(5) . . ?
C17 C16 H16 120.0 . . ?
C16 C17 Cl1 120.9(4) . . ?
C16 C17 C18 119.9(5) . . ?
C18 C17 Cl1 119.2(4) . . ?
C17 C18 H18 120.2 . . ?
C17 C18 C19 119.6(5) . . ?
C19 C18 H18 120.2 . . ?
C14 C19 H19 119.4 . . ?
C18 C19 C14 121.3(4) . . ?
C18 C19 H19 119.4 . . ?
O3 C20 H20A 110.3 . . ?
O3 C20 H20B 110.3 . . ?
O3 C20 C21 107.2(6) . . ?
H20A C20 H20B 108.5 . . ?
C21 C20 H20A 110.3 . . ?
C21 C20 H20B 110.3 . . ?
C20 C21 H21A 109.5 . . ?
C20 C21 H21B 109.5 . . ?
C20 C21 H21C 109.5 . . ?
H21A C21 H21B 109.5 . . ?
H21A C21 H21C 109.5 . . ?
H21B C21 H21C 109.5 . . ?
C28 O6 C41 115.8(5) . . ?
N4 N3 C23 176.2(7) . . ?
O4 C22 C23 120.2(6) . . ?
O4 C22 C29 120.7(5) . . ?
C23 C22 C29 119.2(5) . . ?
N3 C23 C22 119.0(5) . . ?
N3 C23 C24 118.9(6) . . ?
C22 C23 C24 120.9(5) . . ?
C23 C24 H24A 108.8 . . ?
C23 C24 H24B 108.8 . . ?
C23 C24 C25 113.9(6) . . ?
H24A C24 H24B 107.7 . . ?
C25 C24 H24A 108.8 . . ?
C25 C24 H24B 108.8 . . ?
C26 C25 C24 114.4(7) . . ?
C27 C25 C24 124.6(7) . . ?
C27 C25 C26 121.0(7) . . ?
C25 C26 H26A 109.5 . . ?
C25 C26 H26B 109.5 . . ?
C25 C26 H26C 109.5 . . ?
H26A C26 H26B 109.5 . . ?
H26A C26 H26C 109.5 . . ?
H26B C26 H26C 109.5 . . ?
C25 C27 H27 116.6 . . ?
C25 C27 C28 126.8(6) . . ?
C28 C27 H27 116.6 . . ?
O5 C28 O6 125.1(6) . . ?
O5 C28 C27 123.3(6) . . ?
O6 C28 C27 111.5(5) . . ?
C30 C29 C22 117.4(5) . . ?
C34 C29 C22 123.8(5) . . ?
C34 C29 C30 118.7(5) . . ?
C29 C30 H30 119.8 . . ?
C31 C30 C29 120.4(4) . . ?
C31 C30 H30 119.8 . . ?
C30 C31 H31 119.8 . . ?
C30 C31 C32 120.4(4) . . ?
C32 C31 H31 119.8 . . ?
C31 C32 C35 120.3(5) . . ?
C33 C32 C31 118.3(5) . . ?
C33 C32 C35 121.4(5) . . ?
C32 C33 H33 119.5 . . ?
C32 C33 C34 121.1(4) . . ?
C34 C33 H33 119.5 . . ?
C29 C34 C33 121.0(4) . . ?
C29 C34 H34 119.5 . . ?
C33 C34 H34 119.5 . . ?
C36 C35 C32 121.6(5) . . ?
C40 C35 C32 120.8(5) . . ?
C40 C35 C36 117.6(5) . . ?
C35 C36 H36 119.2 . . ?
C37 C36 C35 121.6(5) . . ?
C37 C36 H36 119.2 . . ?
C36 C37 H37 120.4 . . ?
C38 C37 C36 119.3(5) . . ?
C38 C37 H37 120.4 . . ?
C37 C38 Cl2 119.0(4) . . ?
C37 C38 C39 120.5(5) . . ?
C39 C38 Cl2 120.5(4) . . ?
C38 C39 H39 120.1 . . ?
C38 C39 C40 119.9(5) . . ?
C40 C39 H39 120.1 . . ?
C35 C40 C39 121.1(5) . . ?
C35 C40 H40 119.5 . . ?
C39 C40 H40 119.5 . . ?
O6 C41 H41A 110.2 . . ?
O6 C41 H41B 110.2 . . ?
O6 C41 C42 107.6(6) . . ?
H41A C41 H41B 108.5 . . ?
C42 C41 H41A 110.2 . . ?
C42 C41 H41B 110.2 . . ?
C41 C42 H42A 109.5 . . ?
C41 C42 H42B 109.5 . . ?
C41 C42 H42C 109.5 . . ?
H42A C42 H42B 109.5 . . ?
H42A C42 H42C 109.5 . . ?
H42B C42 H42C 109.5 . . ?
C48 O9 C62 116.3(5) . . ?
N6 N5 C43 176.1(6) . . ?
N5 C43 C44 117.0(6) . . ?
N5 C43 C49 119.4(5) . . ?
C49 C43 C44 123.5(6) . . ?
C43 C44 H44A 109.1 . . ?
C43 C44 H44B 109.1 . . ?
H44A C44 H44B 107.8 . . ?
C45 C44 C43 112.5(5) . . ?
C45 C44 H44A 109.1 . . ?
C45 C44 H44B 109.1 . . ?
C46 C45 C44 115.8(6) . . ?
C47 C45 C44 122.3(6) . . ?
C47 C45 C46 121.9(6) . . ?
C45 C46 H46A 109.5 . . ?
C45 C46 H46B 109.5 . . ?
C45 C46 H46C 109.5 . . ?
H46A C46 H46B 109.5 . . ?
H46A C46 H46C 109.5 . . ?
H46B C46 H46C 109.5 . . ?
C45 C47 H47 117.6 . . ?
C45 C47 C48 124.8(7) . . ?
C48 C47 H47 117.6 . . ?
O8 C48 O9 120.9(7) . . ?
O8 C48 C47 128.5(7) . . ?
O9 C48 C47 110.6(6) . . ?
O7 C49 C43 119.0(6) . . ?
O7 C49 C50 119.6(6) . . ?
C43 C49 C50 121.3(5) . . ?
C51 C50 C49 118.7(5) . . ?
C55 C50 C49 123.4(5) . . ?
C55 C50 C51 117.9(5) . . ?
C50 C51 H51 119.6 . . ?
C52 C51 C50 120.8(4) . . ?
C52 C51 H51 119.6 . . ?
C51 C52 H52 119.2 . . ?
C51 C52 C53 121.7(4) . . ?
C53 C52 H52 119.2 . . ?
C52 C53 C56 121.6(5) . . ?
C54 C53 C52 116.9(5) . . ?
C54 C53 C56 121.4(5) . . ?
C53 C54 H54 119.4 . . ?
C55 C54 C53 121.2(4) . . ?
C55 C54 H54 119.4 . . ?
C50 C55 C54 121.5(4) . . ?
C50 C55 H55 119.2 . . ?
C54 C55 H55 119.2 . . ?
C57 C56 C53 122.1(5) . . ?
C57 C56 C61 116.8(5) . . ?
C61 C56 C53 121.1(5) . . ?
C56 C57 H57 119.0 . . ?
C56 C57 C58 122.0(5) . . ?
C58 C57 H57 119.0 . . ?
C57 C58 H58 120.4 . . ?
C59 C58 C57 119.2(5) . . ?
C59 C58 H58 120.4 . . ?
C58 C59 Cl3 119.9(4) . . ?
C58 C59 C60 121.0(5) . . ?
C60 C59 Cl3 119.1(4) . . ?
C59 C60 H60 120.5 . . ?
C59 C60 C61 119.1(5) . . ?
C61 C60 H60 120.5 . . ?
C56 C61 H61 119.1 . . ?
C60 C61 C56 121.9(4) . . ?
C60 C61 H61 119.1 . . ?
O9 C62 H62A 110.3 . . ?
O9 C62 H62B 110.3 . . ?
O9 C62 C63 107.2(5) . . ?
H62A C62 H62B 108.5 . . ?
C63 C62 H62A 110.3 . . ?
C63 C62 H62B 110.3 . . ?
C62 C63 H63A 109.5 . . ?
C62 C63 H63B 109.5 . . ?
C62 C63 H63C 109.5 . . ?
H63A C63 H63B 109.5 . . ?
H63A C63 H63C 109.5 . . ?
H63B C63 H63C 109.5 . . ?
C70 O12 C83 116.2(5) . . ?
N8 N7 C65 177.1(7) . . ?
O10 C64 C65 117.5(6) . . ?
O10 C64 C71 120.2(5) . . ?
C65 C64 C71 122.2(5) . . ?
N7 C65 C64 118.8(5) . . ?
N7 C65 C66 116.7(5) . . ?
C64 C65 C66 124.0(5) . . ?
C65 C66 H66A 108.7 . . ?
C65 C66 H66B 108.7 . . ?
H66A C66 H66B 107.6 . . ?
C67 C66 C65 114.4(5) . . ?
C67 C66 H66A 108.7 . . ?
C67 C66 H66B 108.7 . . ?
C68 C67 C66 115.6(6) . . ?
C69 C67 C66 123.1(6) . . ?
C69 C67 C68 121.2(6) . . ?
C67 C68 H68A 109.5 . . ?
C67 C68 H68B 109.5 . . ?
C67 C68 H68C 109.5 . . ?
H68A C68 H68B 109.5 . . ?
H68A C68 H68C 109.5 . . ?
H68B C68 H68C 109.5 . . ?
C67 C69 H69 118.2 . . ?
C67 C69 C70 123.7(6) . . ?
C70 C69 H69 118.2 . . ?
O11 C70 O12 121.6(6) . . ?
O11 C70 C69 128.1(6) . . ?
O12 C70 C69 110.3(6) . . ?
C72 C71 C64 120.6(5) . . ?
C72 C71 C76 117.7(5) . . ?
C76 C71 C64 121.5(5) . . ?
C71 C72 H72 119.2 . . ?
C73 C72 C71 121.6(4) . . ?
C73 C72 H72 119.2 . . ?
C72 C73 H73 119.2 . . ?
C72 C73 C74 121.6(4) . . ?
C74 C73 H73 119.2 . . ?
C73 C74 C75 117.7(5) . . ?
C73 C74 C77 121.8(5) . . ?
C75 C74 C77 120.5(5) . . ?
C74 C75 H75 119.7 . . ?
C76 C75 C74 120.5(4) . . ?
C76 C75 H75 119.7 . . ?
C71 C76 H76 119.6 . . ?
C75 C76 C71 120.9(4) . . ?
C75 C76 H76 119.6 . . ?
C78 C77 C74 121.4(5) . . ?
C78 C77 C82 117.3(5) . . ?
C82 C77 C74 121.3(5) . . ?
C77 C78 H78 119.0 . . ?
C79 C78 C77 121.9(5) . . ?
C79 C78 H78 119.0 . . ?
C78 C79 H79 120.4 . . ?
C80 C79 C78 119.1(5) . . ?
C80 C79 H79 120.4 . . ?
C79 C80 Cl4 120.0(5) . . ?
C79 C80 C81 121.9(5) . . ?
C81 C80 Cl4 118.1(5) . . ?
C80 C81 H81 120.8 . . ?
C80 C81 C82 118.3(5) . . ?
C82 C81 H81 120.8 . . ?
C77 C82 H82 119.3 . . ?
C81 C82 C77 121.4(5) . . ?
C81 C82 H82 119.3 . . ?
O12 C83 H83A 110.3 . . ?
O12 C83 H83B 110.3 . . ?
O12 C83 C84 107.0(5) . . ?
H83A C83 H83B 108.6 . . ?
C84 C83 H83A 110.3 . . ?
C84 C83 H83B 110.3 . . ?
C83 C84 H84A 109.5 . . ?
C83 C84 H84B 109.5 . . ?
C83 C84 H84C 109.5 . . ?
H84A C84 H84B 109.5 . . ?
H84A C84 H84C 109.5 . . ?
H84B C84 H84C 109.5 . . ?

loop_
_geom_bond_atom_site_label_1
_geom_bond_atom_site_label_2
_geom_bond_distance
_geom_bond_site_symmetry_2
_geom_bond_publ_flag
Cl1 C17 1.733(6) . ?
O1 C1 1.221(7) . ?
O2 C7 1.221(7) . ?
O3 C7 1.322(8) . ?
O3 C20 1.454(8) . ?
N1 N2 1.128(7) . ?
N1 C2 1.321(8) . ?
C1 C2 1.433(8) . ?
C1 C8 1.517(8) . ?
C2 C3 1.509(9) . ?
C3 H3A 0.9900 . ?
C3 H3B 0.9900 . ?
C3 C4 1.516(9) . ?
C4 C5 1.501(10) . ?
C4 C6 1.305(9) . ?
C5 H5A 0.9800 . ?
C5 H5B 0.9800 . ?
C5 H5C 0.9800 . ?
C6 H6 0.9500 . ?
C6 C7 1.498(8) . ?
C8 C9 1.360(8) . ?
C8 C13 1.400(7) . ?
C9 H9 0.9500 . ?
C9 C10 1.382(6) . ?
C10 H10 0.9500 . ?
C10 C11 1.390(7) . ?
C11 C12 1.412(7) . ?
C11 C14 1.492(7) . ?
C12 H12 0.9500 . ?
C12 C13 1.382(6) . ?
C13 H13 0.9500 . ?
C14 C15 1.379(7) . ?
C14 C19 1.396(7) . ?
C15 H15 0.9500 . ?
C15 C16 1.383(6) . ?
C16 H16 0.9500 . ?
C16 C17 1.370(7) . ?
C17 C18 1.386(7) . ?
C18 H18 0.9500 . ?
C18 C19 1.388(6) . ?
C19 H19 0.9500 . ?
C20 H20A 0.9900 . ?
C20 H20B 0.9900 . ?
C20 C21 1.480(10) . ?
C21 H21A 0.9800 . ?
C21 H21B 0.9800 . ?
C21 H21C 0.9800 . ?
Cl2 C38 1.729(6) . ?
O4 C22 1.208(7) . ?
O5 C28 1.218(8) . ?
O6 C28 1.310(8) . ?
O6 C41 1.460(8) . ?
N3 N4 1.129(7) . ?
N3 C23 1.323(8) . ?
C22 C23 1.447(9) . ?
C22 C29 1.509(9) . ?
C23 C24 1.499(9) . ?
C24 H24A 0.9900 . ?
C24 H24B 0.9900 . ?
C24 C25 1.507(10) . ?
C25 C26 1.503(10) . ?
C25 C27 1.293(9) . ?
C26 H26A 0.9800 . ?
C26 H26B 0.9800 . ?
C26 H26C 0.9800 . ?
C27 H27 0.9500 . ?
C27 C28 1.512(8) . ?
C29 C30 1.404(7) . ?
C29 C34 1.366(7) . ?
C30 H30 0.9500 . ?
C30 C31 1.389(6) . ?
C31 H31 0.9500 . ?
C31 C32 1.399(7) . ?
C32 C33 1.381(7) . ?
C32 C35 1.496(7) . ?
C33 H33 0.9500 . ?
C33 C34 1.390(6) . ?
C34 H34 0.9500 . ?
C35 C36 1.396(7) . ?
C35 C40 1.385(7) . ?
C36 H36 0.9500 . ?
C36 C37 1.388(7) . ?
C37 H37 0.9500 . ?
C37 C38 1.374(8) . ?
C38 C39 1.375(8) . ?
C39 H39 0.9500 . ?
C39 C40 1.391(6) . ?
C40 H40 0.9500 . ?
C41 H41A 0.9900 . ?
C41 H41B 0.9900 . ?
C41 C42 1.474(11) . ?
C42 H42A 0.9800 . ?
C42 H42B 0.9800 . ?
C42 H42C 0.9800 . ?
Cl3 C59 1.747(6) . ?
O7 C49 1.245(8) . ?
O8 C48 1.178(8) . ?
O9 C48 1.347(8) . ?
O9 C62 1.446(8) . ?
N5 N6 1.117(8) . ?
N5 C43 1.315(8) . ?
C43 C44 1.506(8) . ?
C43 C49 1.439(9) . ?
C44 H44A 0.9900 . ?
C44 H44B 0.9900 . ?
C44 C45 1.499(9) . ?
C45 C46 1.467(10) . ?
C45 C47 1.373(9) . ?
C46 H46A 0.9800 . ?
C46 H46B 0.9800 . ?
C46 H46C 0.9800 . ?
C47 H47 0.9500 . ?
C47 C48 1.430(10) . ?
C49 C50 1.476(9) . ?
C50 C51 1.395(7) . ?
C50 C55 1.383(8) . ?
C51 H51 0.9500 . ?
C51 C52 1.381(6) . ?
C52 H52 0.9500 . ?
C52 C53 1.400(7) . ?
C53 C54 1.398(7) . ?
C53 C56 1.488(8) . ?
C54 H54 0.9500 . ?
C54 C55 1.384(6) . ?
C55 H55 0.9500 . ?
C56 C57 1.387(7) . ?
C56 C61 1.403(7) . ?
C57 H57 0.9500 . ?
C57 C58 1.387(6) . ?
C58 H58 0.9500 . ?
C58 C59 1.373(7) . ?
C59 C60 1.377(7) . ?
C60 H60 0.9500 . ?
C60 C61 1.382(6) . ?
C61 H61 0.9500 . ?
C62 H62A 0.9900 . ?
C62 H62B 0.9900 . ?
C62 C63 1.512(10) . ?
C63 H63A 0.9800 . ?
C63 H63B 0.9800 . ?
C63 H63C 0.9800 . ?
Cl4 C80 1.749(6) . ?
O10 C64 1.240(7) . ?
O11 C70 1.182(8) . ?
O12 C70 1.356(8) . ?
O12 C83 1.447(7) . ?
N7 N8 1.126(7) . ?
N7 C65 1.315(8) . ?
C64 C65 1.441(9) . ?
C64 C71 1.468(9) . ?
C65 C66 1.508(8) . ?
C66 H66A 0.9900 . ?
C66 H66B 0.9900 . ?
C66 C67 1.496(9) . ?
C67 C68 1.486(9) . ?
C67 C69 1.355(9) . ?
C68 H68A 0.9800 . ?
C68 H68B 0.9800 . ?
C68 H68C 0.9800 . ?
C69 H69 0.9500 . ?
C69 C70 1.438(9) . ?
C71 C72 1.384(7) . ?
C71 C76 1.400(7) . ?
C72 H72 0.9500 . ?
C72 C73 1.376(6) . ?
C73 H73 0.9500 . ?
C73 C74 1.377(7) . ?
C74 C75 1.413(7) . ?
C74 C77 1.489(8) . ?
C75 H75 0.9500 . ?
C75 C76 1.387(6) . ?
C76 H76 0.9500 . ?
C77 C78 1.389(7) . ?
C77 C82 1.402(7) . ?
C78 H78 0.9500 . ?
C78 C79 1.380(6) . ?
C79 H79 0.9500 . ?
C79 C80 1.366(8) . ?
C80 C81 1.378(8) . ?
C81 H81 0.9500 . ?
C81 C82 1.394(6) . ?
C82 H82 0.9500 . ?
C83 H83A 0.9900 . ?
C83 H83B 0.9900 . ?
C83 C84 1.502(9) . ?
C84 H84A 0.9800 . ?
C84 H84B 0.9800 . ?
C84 H84C 0.9800 . ?

loop_
_geom_torsion_atom_site_label_1
_geom_torsion_atom_site_label_2
_geom_torsion_atom_site_label_3
_geom_torsion_atom_site_label_4
_geom_torsion
_geom_torsion_site_symmetry_1
_geom_torsion_site_symmetry_2
_geom_torsion_site_symmetry_3
_geom_torsion_site_symmetry_4
_geom_torsion_publ_flag
Cl1 C17 C18 C19 179.5(4) . . . . ?
O1 C1 C2 N1 177.4(6) . . . . ?
O1 C1 C2 C3 -5.2(9) . . . . ?
O1 C1 C8 C9 -39.7(8) . . . . ?
O1 C1 C8 C13 134.9(6) . . . . ?
N1 C2 C3 C4 -46.5(8) . . . . ?
C1 C2 C3 C4 136.2(6) . . . . ?
C1 C8 C9 C10 178.6(4) . . . . ?
C1 C8 C13 C12 -177.4(4) . . . . ?
C2 C1 C8 C9 136.2(6) . . . . ?
C2 C1 C8 C13 -49.2(8) . . . . ?
C2 C3 C4 C5 -85.2(7) . . . . ?
C2 C3 C4 C6 93.8(8) . . . . ?
C3 C4 C6 C7 -0.7(10) . . . . ?
C4 C6 C7 O2 -14.9(11) . . . . ?
C4 C6 C7 O3 165.2(6) . . . . ?
C5 C4 C6 C7 178.2(6) . . . . ?
C7 O3 C20 C21 -178.8(6) . . . . ?
C8 C1 C2 N1 1.6(9) . . . . ?
C8 C1 C2 C3 178.9(6) . . . . ?
C8 C9 C10 C11 -1.3(7) . . . . ?
C9 C8 C13 C12 -2.8(7) . . . . ?
C9 C10 C11 C12 -2.4(7) . . . . ?
C9 C10 C11 C14 178.4(4) . . . . ?
C10 C11 C12 C13 3.4(7) . . . . ?
C10 C11 C14 C15 2.2(7) . . . . ?
C10 C11 C14 C19 -177.5(5) . . . . ?
C11 C12 C13 C8 -0.9(7) . . . . ?
C11 C14 C15 C16 -178.8(5) . . . . ?
C11 C14 C19 C18 179.0(4) . . . . ?
C12 C11 C14 C15 -177.0(5) . . . . ?
C12 C11 C14 C19 3.3(7) . . . . ?
C13 C8 C9 C10 3.9(7) . . . . ?
C14 C11 C12 C13 -177.3(4) . . . . ?
C14 C15 C16 C17 -0.6(8) . . . . ?
C15 C14 C19 C18 -0.8(7) . . . . ?
C15 C16 C17 Cl1 -179.3(4) . . . . ?
C15 C16 C17 C18 -0.1(8) . . . . ?
C16 C17 C18 C19 0.3(8) . . . . ?
C17 C18 C19 C14 0.1(7) . . . . ?
C19 C14 C15 C16 1.0(7) . . . . ?
C20 O3 C7 O2 2.1(10) . . . . ?
C20 O3 C7 C6 -178.0(5) . . . . ?
Cl2 C38 C39 C40 178.8(4) . . . . ?
O4 C22 C23 N3 -166.5(6) . . . . ?
O4 C22 C23 C24 1.2(9) . . . . ?
O4 C22 C29 C30 41.8(8) . . . . ?
O4 C22 C29 C34 -134.8(6) . . . . ?
N3 C23 C24 C25 -47.2(9) . . . . ?
C22 C23 C24 C25 145.1(6) . . . . ?
C22 C29 C30 C31 -178.2(5) . . . . ?
C22 C29 C34 C33 177.1(5) . . . . ?
C23 C22 C29 C30 -138.0(6) . . . . ?
C23 C22 C29 C34 45.4(8) . . . . ?
C23 C24 C25 C26 -80.7(8) . . . . ?
C23 C24 C25 C27 98.7(8) . . . . ?
C24 C25 C27 C28 -1.7(10) . . . . ?
C25 C27 C28 O5 -18.5(11) . . . . ?
C25 C27 C28 O6 161.8(6) . . . . ?
C26 C25 C27 C28 177.6(6) . . . . ?
C28 O6 C41 C42 -173.7(6) . . . . ?
C29 C22 C23 N3 13.3(9) . . . . ?
C29 C22 C23 C24 -179.0(6) . . . . ?
C29 C30 C31 C32 1.2(7) . . . . ?
C30 C29 C34 C33 0.5(8) . . . . ?
C30 C31 C32 C33 -0.1(7) . . . . ?
C30 C31 C32 C35 -179.5(4) . . . . ?
C31 C32 C33 C34 -0.8(7) . . . . ?
C31 C32 C35 C36 16.2(8) . . . . ?
C31 C32 C35 C40 -163.4(5) . . . . ?
C32 C33 C34 C29 0.6(7) . . . . ?
C32 C35 C36 C37 178.6(5) . . . . ?
C32 C35 C40 C39 -178.1(5) . . . . ?
C33 C32 C35 C36 -163.2(5) . . . . ?
C33 C32 C35 C40 17.2(8) . . . . ?
C34 C29 C30 C31 -1.4(8) . . . . ?
C35 C32 C33 C34 178.6(5) . . . . ?
C35 C36 C37 C38 -0.6(8) . . . . ?
C36 C35 C40 C39 2.3(8) . . . . ?
C36 C37 C38 Cl2 -178.2(4) . . . . ?
C36 C37 C38 C39 2.4(8) . . . . ?
C37 C38 C39 C40 -1.9(8) . . . . ?
C38 C39 C40 C35 -0.5(8) . . . . ?
C40 C35 C36 C37 -1.7(8) . . . . ?
C41 O6 C28 O5 3.7(10) . . . . ?
C41 O6 C28 C27 -176.6(5) . . . . ?
Cl3 C59 C60 C61 179.1(4) . . . . ?
O7 C49 C50 C51 44.3(8) . . . . ?
O7 C49 C50 C55 -134.9(6) . . . . ?
N5 C43 C44 C45 48.7(8) . . . . ?
N5 C43 C49 O7 -172.4(6) . . . . ?
N5 C43 C49 C50 9.4(9) . . . . ?
C43 C44 C45 C46 80.9(7) . . . . ?
C43 C44 C45 C47 -100.9(7) . . . . ?
C43 C49 C50 C51 -137.6(6) . . . . ?
C43 C49 C50 C55 43.3(8) . . . . ?
C44 C43 C49 O7 4.3(10) . . . . ?
C44 C43 C49 C50 -173.9(6) . . . . ?
C44 C45 C47 C48 1.7(10) . . . . ?
C45 C47 C48 O8 17.5(13) . . . . ?
C45 C47 C48 O9 -163.3(6) . . . . ?
C46 C45 C47 C48 179.8(6) . . . . ?
C48 O9 C62 C63 174.5(6) . . . . ?
C49 C43 C44 C45 -128.0(7) . . . . ?
C49 C50 C51 C52 179.6(5) . . . . ?
C49 C50 C55 C54 179.9(5) . . . . ?
C50 C51 C52 C53 0.7(7) . . . . ?
C51 C50 C55 C54 0.7(7) . . . . ?
C51 C52 C53 C54 0.4(7) . . . . ?
C51 C52 C53 C56 -177.8(4) . . . . ?
C52 C53 C54 C55 -0.9(7) . . . . ?
C52 C53 C56 C57 -3.3(8) . . . . ?
C52 C53 C56 C61 174.6(5) . . . . ?
C53 C54 C55 C50 0.3(7) . . . . ?
C53 C56 C57 C58 179.1(5) . . . . ?
C53 C56 C61 C60 -180.0(4) . . . . ?
C54 C53 C56 C57 178.6(5) . . . . ?
C54 C53 C56 C61 -3.5(7) . . . . ?
C55 C50 C51 C52 -1.3(7) . . . . ?
C56 C53 C54 C55 177.2(4) . . . . ?
C56 C57 C58 C59 0.7(8) . . . . ?
C57 C56 C61 C60 -2.0(7) . . . . ?
C57 C58 C59 Cl3 -180.0(4) . . . . ?
C57 C58 C59 C60 -1.6(8) . . . . ?
C58 C59 C60 C61 0.8(8) . . . . ?
C59 C60 C61 C56 1.1(7) . . . . ?
C61 C56 C57 C58 1.1(7) . . . . ?
C62 O9 C48 O8 -2.6(10) . . . . ?
C62 O9 C48 C47 178.2(6) . . . . ?
Cl4 C80 C81 C82 -178.5(4) . . . . ?
O10 C64 C65 N7 167.1(6) . . . . ?
O10 C64 C65 C66 -4.7(9) . . . . ?
O10 C64 C71 C72 -38.8(8) . . . . ?
O10 C64 C71 C76 136.6(6) . . . . ?
N7 C65 C66 C67 42.2(8) . . . . ?
C64 C65 C66 C67 -145.8(6) . . . . ?
C64 C71 C72 C73 176.9(5) . . . . ?
C64 C71 C76 C75 -176.3(5) . . . . ?
C65 C64 C71 C72 138.1(6) . . . . ?
C65 C64 C71 C76 -46.5(8) . . . . ?
C65 C66 C67 C68 83.6(7) . . . . ?
C65 C66 C67 C69 -98.0(7) . . . . ?
C66 C67 C69 C70 2.4(10) . . . . ?
C67 C69 C70 O11 13.7(12) . . . . ?
C67 C69 C70 O12 -166.9(6) . . . . ?
C68 C67 C69 C70 -179.3(6) . . . . ?
C70 O12 C83 C84 179.5(6) . . . . ?
C71 C64 C65 N7 -9.9(9) . . . . ?
C71 C64 C65 C66 178.3(6) . . . . ?
C71 C72 C73 C74 -0.9(7) . . . . ?
C72 C71 C76 C75 -0.7(7) . . . . ?
C72 C73 C74 C75 -0.1(8) . . . . ?
C72 C73 C74 C77 179.9(5) . . . . ?
C73 C74 C75 C76 0.7(7) . . . . ?
C73 C74 C77 C78 -17.1(8) . . . . ?
C73 C74 C77 C82 163.9(5) . . . . ?
C74 C75 C76 C71 -0.3(7) . . . . ?
C74 C77 C78 C79 -178.5(5) . . . . ?
C74 C77 C82 C81 178.3(5) . . . . ?
C75 C74 C77 C78 162.9(5) . . . . ?
C75 C74 C77 C82 -16.0(8) . . . . ?
C76 C71 C72 C73 1.3(7) . . . . ?
C77 C74 C75 C76 -179.3(4) . . . . ?
C77 C78 C79 C80 0.7(8) . . . . ?
C78 C77 C82 C81 -0.7(7) . . . . ?
C78 C79 C80 Cl4 178.3(4) . . . . ?
C78 C79 C80 C81 -1.7(8) . . . . ?
C79 C80 C81 C82 1.4(8) . . . . ?
C80 C81 C82 C77 -0.2(8) . . . . ?
C82 C77 C78 C79 0.5(8) . . . . ?
C83 O12 C70 O11 -0.8(10) . . . . ?
C83 O12 C70 C69 179.7(5) . . . . ?

loop_
_twin_individual_id
_twin_individual_mass_fraction_refined
1 0.54(2)
2 0.46(2)
